data_7026896
loop_
_publ_author_name
'Haghighi, Mohsen Golbon'
'Rashidi, Mehdi'
'Nabavizadeh, S. Masoud'
'Jamali, Sirous'
'Puddephatt, Richard J.'

_publ_section_title
;
 Cyclometalated organoplatinum(II) complexes: first example of a
 monodentate benzo[h]quinolyl ligand and a complex with bridging
 bis(diphenylphosphino)ethane.
;
_journal_issue 47
_journal_name_full 'Dalton transactions (Cambridge, England : 2003)'
_journal_page_first 11396
_journal_page_last 11402
_journal_paper_doi 10.1039/c0dt00855a
_journal_volume 39
_journal_year 2010
_chemical_formula_moiety 'C66 H54 N2 P2 Pt2, 2(C H2 Cl2)'
_chemical_formula_sum 'C68 H58 Cl4 N2 P2 Pt2'
_chemical_formula_weight 1497.08
_chemical_name_systematic
;
?
;
_space_group_IT_number 14
_symmetry_cell_setting monoclinic
_symmetry_space_group_name_Hall '-P 2yn'
_symmetry_space_group_name_H-M 'P 1 21/n 1'
_atom_sites_solution_hydrogens geom
_atom_sites_solution_primary direct
_atom_sites_solution_secondary difmap
_audit_creation_method SHELXL-97
_cell_angle_alpha 90.00
_cell_angle_beta 100.079(3)
_cell_angle_gamma 90.00
_cell_formula_units_Z 2
_cell_length_a 13.5252(9)
_cell_length_b 14.6944(10)
_cell_length_c 15.0201(10)
_cell_measurement_reflns_used 49129
_cell_measurement_temperature 150(2)
_cell_measurement_theta_max 27.52
_cell_measurement_theta_min 1.87
_cell_volume 2939.1(3)
_computing_cell_refinement 'Bruker SAINT'
_computing_data_collection 'Bruker APEX2'
_computing_data_reduction 'Bruker SAINT'
_computing_molecular_graphics 'Bruker SHELXTL'
_computing_publication_material 'Bruker SHELXTL'
_computing_structure_refinement 'SHELXL-97 (Sheldrick, 1997)'
_computing_structure_solution 'SHELXS-97 (Sheldrick, 1990)'
_diffrn_ambient_temperature 150(2)
_diffrn_measured_fraction_theta_full 0.999
_diffrn_measured_fraction_theta_max 0.999
_diffrn_measurement_device_type 'Bruker APEX-II CCD'
_diffrn_measurement_method '\f and \w scans'
_diffrn_radiation_monochromator graphite
_diffrn_radiation_source 'fine-focus sealed tube'
_diffrn_radiation_type MoK\a
_diffrn_radiation_wavelength 0.71073
_diffrn_reflns_av_R_equivalents 0.0326
_diffrn_reflns_av_sigmaI/netI 0.0199
_diffrn_reflns_limit_h_max 17
_diffrn_reflns_limit_h_min -17
_diffrn_reflns_limit_k_max 19
_diffrn_reflns_limit_k_min -19
_diffrn_reflns_limit_l_max 19
_diffrn_reflns_limit_l_min -19
_diffrn_reflns_number 49129
_diffrn_reflns_theta_full 27.52
_diffrn_reflns_theta_max 27.52
_diffrn_reflns_theta_min 1.87
_exptl_absorpt_coefficient_mu 5.035
_exptl_absorpt_correction_T_max 0.9181
_exptl_absorpt_correction_T_min 0.8407
_exptl_absorpt_correction_type multi-scan
_exptl_crystal_colour yellow-green
_exptl_crystal_density_diffrn 1.692
_exptl_crystal_density_method 'not measured'
_exptl_crystal_description block
_exptl_crystal_F_000 1468
_exptl_crystal_size_max 0.04
_exptl_crystal_size_mid 0.03
_exptl_crystal_size_min 0.02
_refine_diff_density_max 0.710
_refine_diff_density_min -0.662
_refine_diff_density_rms 0.082
_refine_ls_extinction_method none
_refine_ls_goodness_of_fit_ref 0.972
_refine_ls_hydrogen_treatment constr
_refine_ls_matrix_type full
_refine_ls_number_parameters 353
_refine_ls_number_reflns 6751
_refine_ls_number_restraints 0
_refine_ls_restrained_S_all 0.972
_refine_ls_R_factor_all 0.0184
_refine_ls_R_factor_gt 0.0161
_refine_ls_shift/su_max 0.004
_refine_ls_shift/su_mean 0.000
_refine_ls_structure_factor_coef Fsqd
_refine_ls_weighting_details 'calc w=1/[\s^2^(Fo^2^)+(0.0093P)^2^+4.4085P] where P=(Fo^2^+2Fc^2^)/3'
_refine_ls_weighting_scheme calc
_refine_ls_wR_factor_gt 0.0352
_refine_ls_wR_factor_ref 0.0359
_reflns_number_gt 6297
_reflns_number_total 6751
_reflns_threshold_expression >2sigma(I)
_cod_data_source_file c0dt00855a.txt
_cod_data_source_block 6b
_cod_original_sg_symbol_H-M 'P 21/n'
_cod_database_code 7026896

loop_
_symmetry_equiv_pos_as_xyz
'x, y, z'
'-x+1/2, y+1/2, -z+1/2'
'-x, -y, -z'
'x-1/2, -y-1/2, z-1/2'

loop_
_atom_site_label
_atom_site_type_symbol
_atom_site_fract_x
_atom_site_fract_y
_atom_site_fract_z
_atom_site_U_iso_or_equiv
_atom_site_adp_type
_atom_site_occupancy
_atom_site_symmetry_multiplicity
_atom_site_calc_flag
_atom_site_refinement_flags
Pt1 Pt 0.418244(6) 0.774029(5) 0.960407(5) 0.01199(3) Uani 1 1 d .
P1 P 0.52400(4) 0.64970(3) 0.96819(3) 0.01254(10) Uani 1 1 d .
Cl1 Cl 0.43189(6) 0.65109(5) 1.45182(5) 0.04429(17) Uani 1 1 d .
N1 N 0.51251(13) 0.87289(11) 0.91358(11) 0.0142(3) Uani 1 1 d .
C1 C 0.31221(16) 0.70068(13) 1.00633(15) 0.0168(4) Uani 1 1 d .
Cl2 Cl 0.38013(7) 0.80857(6) 1.33846(6) 0.0564(2) Uani 1 1 d .
C2 C 0.24050(17) 0.64816(15) 0.94997(16) 0.0240(5) Uani 1 1 d .
H2A H 0.2460 0.6408 0.8882 0.029 Uiso 1 1 calc R
C3 C 0.16098(18) 0.60620(17) 0.98266(19) 0.0313(6) Uani 1 1 d .
H3A H 0.1143 0.5704 0.9428 0.038 Uiso 1 1 calc R
C4 C 0.14898(18) 0.61595(17) 1.07226(19) 0.0298(6) Uani 1 1 d .
C5 C 0.0620(2) 0.5714(2) 1.1075(2) 0.0478(8) Uani 1 1 d .
H5A H 0.0780 0.5074 1.1215 0.072 Uiso 1 1 calc R
H5B H 0.0012 0.5752 1.0613 0.072 Uiso 1 1 calc R
H5C H 0.0507 0.6029 1.1624 0.072 Uiso 1 1 calc R
C6 C 0.21982(18) 0.66687(16) 1.12850(17) 0.0274(5) Uani 1 1 d .
H6A H 0.2138 0.6743 1.1902 0.033 Uiso 1 1 calc R
C7 C 0.30000(18) 0.70763(15) 1.09652(16) 0.0227(5) Uani 1 1 d .
H7A H 0.3479 0.7412 1.1375 0.027 Uiso 1 1 calc R
C8 C 0.32176(15) 0.88240(13) 0.94434(13) 0.0143(4) Uani 1 1 d .
C9 C 0.22314(16) 0.89140(14) 0.95887(14) 0.0179(4) Uani 1 1 d .
H9A H 0.1926 0.8422 0.9849 0.021 Uiso 1 1 calc R
C10 C 0.16773(17) 0.97191(15) 0.93571(15) 0.0213(5) Uani 1 1 d .
H10A H 0.1005 0.9754 0.9461 0.026 Uiso 1 1 calc R
C11 C 0.20850(17) 1.04534(15) 0.89859(15) 0.0222(5) Uani 1 1 d .
H11A H 0.1695 1.0986 0.8829 0.027 Uiso 1 1 calc R
C12 C 0.30858(16) 1.04111(14) 0.88398(14) 0.0175(4) Uani 1 1 d .
C13 C 0.36273(15) 0.95970(13) 0.90719(13) 0.0140(4) Uani 1 1 d .
C14 C 0.46461(16) 0.95453(13) 0.89263(13) 0.0144(4) Uani 1 1 d .
C15 C 0.51244(16) 1.02922(14) 0.85980(13) 0.0168(4) Uani 1 1 d .
C16 C 0.45494(18) 1.11083(14) 0.83782(15) 0.0218(5) Uani 1 1 d .
H16A H 0.4858 1.1623 0.8159 0.026 Uiso 1 1 calc R
C17 C 0.35747(18) 1.11584(15) 0.84778(15) 0.0226(5) Uani 1 1 d .
H17A H 0.3206 1.1699 0.8305 0.027 Uiso 1 1 calc R
C18 C 0.61390(17) 1.01991(14) 0.85220(14) 0.0194(4) Uani 1 1 d .
H18A H 0.6491 1.0695 0.8318 0.023 Uiso 1 1 calc R
C19 C 0.66194(16) 0.93857(15) 0.87456(14) 0.0196(4) Uani 1 1 d .
H19A H 0.7306 0.9313 0.8696 0.024 Uiso 1 1 calc R
C20 C 0.60873(16) 0.86667(14) 0.90462(14) 0.0181(4) Uani 1 1 d .
H20A H 0.6427 0.8106 0.9194 0.022 Uiso 1 1 calc R
C21 C 0.57119(15) 0.62542(14) 0.86374(13) 0.0151(4) Uani 1 1 d .
C22 C 0.64942(16) 0.56420(14) 0.85805(14) 0.0191(4) Uani 1 1 d .
H22A H 0.6837 0.5354 0.9112 0.023 Uiso 1 1 calc R
C23 C 0.67695(18) 0.54546(16) 0.77517(16) 0.0244(5) Uani 1 1 d .
H23A H 0.7294 0.5033 0.7717 0.029 Uiso 1 1 calc R
C24 C 0.62808(19) 0.58818(17) 0.69714(16) 0.0285(5) Uani 1 1 d .
H24A H 0.6471 0.5752 0.6405 0.034 Uiso 1 1 calc R
C25 C 0.55167(19) 0.64959(17) 0.70211(15) 0.0283(5) Uani 1 1 d .
H25A H 0.5190 0.6796 0.6490 0.034 Uiso 1 1 calc R
C26 C 0.52273(17) 0.66731(15) 0.78454(14) 0.0217(5) Uani 1 1 d .
H26A H 0.4692 0.7085 0.7872 0.026 Uiso 1 1 calc R
C27 C 0.63507(16) 0.65388(13) 1.05728(13) 0.0154(4) Uani 1 1 d .
C28 C 0.62153(18) 0.63757(15) 1.14602(14) 0.0225(5) Uani 1 1 d .
H28A H 0.5564 0.6238 1.1577 0.027 Uiso 1 1 calc R
C29 C 0.7017(2) 0.64122(16) 1.21706(16) 0.0309(6) Uani 1 1 d .
H29A H 0.6917 0.6287 1.2769 0.037 Uiso 1 1 calc R
C30 C 0.7969(2) 0.66325(16) 1.20090(17) 0.0326(6) Uani 1 1 d .
H30A H 0.8521 0.6659 1.2496 0.039 Uiso 1 1 calc R
C31 C 0.81099(18) 0.68114(16) 1.11413(17) 0.0289(5) Uani 1 1 d .
H31A H 0.8759 0.6970 1.1033 0.035 Uiso 1 1 calc R
C32 C 0.73068(16) 0.67619(14) 1.04180(15) 0.0201(4) Uani 1 1 d .
H32A H 0.7413 0.6881 0.9820 0.024 Uiso 1 1 calc R
C33 C 0.46579(15) 0.54157(13) 0.99335(14) 0.0157(4) Uani 1 1 d .
H33A H 0.4367 0.5500 1.0489 0.019 Uiso 1 1 calc R
H33B H 0.4095 0.5285 0.9433 0.019 Uiso 1 1 calc R
C34 C 0.4711(2) 0.7248(2) 1.3728(2) 0.0506(8) Uani 1 1 d .
H34A H 0.5351 0.7542 1.4001 0.061 Uiso 1 1 calc R
H34B H 0.4829 0.6896 1.3195 0.061 Uiso 1 1 calc R

loop_
_atom_site_aniso_label
_atom_site_aniso_U_11
_atom_site_aniso_U_22
_atom_site_aniso_U_33
_atom_site_aniso_U_23
_atom_site_aniso_U_13
_atom_site_aniso_U_12
Pt1 0.01177(4) 0.01062(4) 0.01400(4) 0.00085(3) 0.00338(3) 0.00001(3)
P1 0.0128(2) 0.0112(2) 0.0139(2) 0.00079(18) 0.00317(19) -0.00006(19)
Cl1 0.0452(4) 0.0441(4) 0.0459(4) 0.0146(3) 0.0145(3) 0.0072(3)
N1 0.0153(9) 0.0138(8) 0.0136(8) -0.0010(6) 0.0028(7) -0.0005(7)
C1 0.0137(10) 0.0113(9) 0.0261(11) 0.0036(8) 0.0055(8) 0.0018(8)
Cl2 0.0759(6) 0.0510(5) 0.0478(4) 0.0205(4) 0.0259(4) 0.0248(4)
C2 0.0191(11) 0.0228(11) 0.0302(12) 0.0018(9) 0.0043(9) -0.0013(9)
C3 0.0177(12) 0.0284(13) 0.0462(15) 0.0062(11) 0.0012(11) -0.0064(10)
C4 0.0177(12) 0.0255(12) 0.0488(15) 0.0146(11) 0.0134(11) 0.0029(10)
C5 0.0251(14) 0.0511(18) 0.071(2) 0.0227(16) 0.0204(14) -0.0028(13)
C6 0.0286(13) 0.0258(12) 0.0323(13) 0.0093(10) 0.0174(10) 0.0056(10)
C7 0.0250(12) 0.0174(10) 0.0274(12) 0.0026(9) 0.0089(9) -0.0008(9)
C8 0.0149(10) 0.0137(9) 0.0138(9) -0.0014(7) 0.0012(8) 0.0003(8)
C9 0.0171(11) 0.0172(10) 0.0198(10) -0.0009(8) 0.0043(8) -0.0005(8)
C10 0.0154(11) 0.0215(11) 0.0274(11) -0.0029(9) 0.0053(9) 0.0034(9)
C11 0.0204(11) 0.0174(10) 0.0286(12) 0.0002(9) 0.0038(9) 0.0071(9)
C12 0.0197(11) 0.0148(10) 0.0175(10) 0.0000(8) 0.0019(8) 0.0021(8)
C13 0.0163(10) 0.0134(9) 0.0120(9) -0.0017(7) 0.0017(8) 0.0003(8)
C14 0.0176(10) 0.0136(9) 0.0117(9) -0.0011(7) 0.0015(8) -0.0008(8)
C15 0.0216(11) 0.0143(9) 0.0148(9) -0.0004(7) 0.0039(8) -0.0020(8)
C16 0.0286(12) 0.0139(10) 0.0237(11) 0.0034(8) 0.0072(9) -0.0008(9)
C17 0.0285(13) 0.0140(10) 0.0251(11) 0.0023(8) 0.0040(9) 0.0038(9)
C18 0.0219(11) 0.0178(10) 0.0200(10) 0.0016(8) 0.0076(9) -0.0054(9)
C19 0.0151(10) 0.0234(11) 0.0213(10) 0.0013(8) 0.0061(8) -0.0025(8)
C20 0.0172(11) 0.0179(10) 0.0197(10) 0.0025(8) 0.0047(8) 0.0018(8)
C21 0.0153(10) 0.0156(9) 0.0154(9) -0.0019(7) 0.0054(8) -0.0017(8)
C22 0.0198(11) 0.0178(10) 0.0203(10) 0.0017(8) 0.0053(8) 0.0016(8)
C23 0.0249(12) 0.0244(11) 0.0268(12) -0.0014(9) 0.0126(10) 0.0046(10)
C24 0.0331(14) 0.0360(13) 0.0189(11) -0.0029(10) 0.0114(10) 0.0010(11)
C25 0.0319(14) 0.0363(14) 0.0162(11) 0.0033(9) 0.0029(10) 0.0055(11)
C26 0.0207(11) 0.0251(11) 0.0190(10) 0.0012(9) 0.0025(9) 0.0060(9)
C27 0.0180(11) 0.0119(9) 0.0155(9) 0.0007(7) 0.0008(8) 0.0010(8)
C28 0.0275(12) 0.0202(11) 0.0194(10) 0.0019(8) 0.0030(9) -0.0050(9)
C29 0.0433(16) 0.0263(12) 0.0194(11) 0.0057(9) -0.0045(10) -0.0084(11)
C30 0.0332(14) 0.0244(12) 0.0325(13) 0.0076(10) -0.0153(11) -0.0053(10)
C31 0.0186(12) 0.0236(12) 0.0412(14) 0.0025(10) -0.0038(10) -0.0028(10)
C32 0.0182(11) 0.0172(10) 0.0243(11) 0.0012(8) 0.0019(9) 0.0001(9)
C33 0.0148(10) 0.0111(9) 0.0217(10) 0.0006(8) 0.0045(8) -0.0006(8)
C34 0.0418(18) 0.0533(19) 0.062(2) 0.0218(16) 0.0253(16) 0.0107(15)

loop_
_atom_type_symbol
_atom_type_description
_atom_type_scat_dispersion_real
_atom_type_scat_dispersion_imag
_atom_type_scat_source
C C 0.0033 0.0016 'International Tables Vol C Tables 4.2.6.8 and 6.1.1.4'
H H 0.0000 0.0000 'International Tables Vol C Tables 4.2.6.8 and 6.1.1.4'
N N 0.0061 0.0033 'International Tables Vol C Tables 4.2.6.8 and 6.1.1.4'
P P 0.1023 0.0942 'International Tables Vol C Tables 4.2.6.8 and 6.1.1.4'
Pt Pt -1.7033 8.3905 'International Tables Vol C Tables 4.2.6.8 and 6.1.1.4'
Cl Cl 0.1484 0.1585 'International Tables Vol C Tables 4.2.6.8 and 6.1.1.4'

loop_
_geom_angle_atom_site_label_1
_geom_angle_atom_site_label_2
_geom_angle_atom_site_label_3
_geom_angle
_geom_angle_site_symmetry_1
C1 Pt1 C8 88.81(8) .
C1 Pt1 N1 169.25(7) .
C8 Pt1 N1 80.60(7) .
C1 Pt1 P1 91.79(6) .
C8 Pt1 P1 176.11(6) .
N1 Pt1 P1 98.91(5) .
C21 P1 C27 105.59(10) .
C21 P1 C33 103.51(9) .
C27 P1 C33 101.81(9) .
C21 P1 Pt1 114.62(7) .
C27 P1 Pt1 115.61(7) .
C33 P1 Pt1 114.17(7) .
C20 N1 C14 117.77(18) .
C20 N1 Pt1 129.54(14) .
C14 N1 Pt1 112.67(13) .
C7 C1 C2 116.0(2) .
C7 C1 Pt1 120.41(16) .
C2 C1 Pt1 123.21(17) .
C3 C2 C1 121.5(2) .
C3 C2 H2A 119.2 .
C1 C2 H2A 119.2 .
C4 C3 C2 121.4(2) .
C4 C3 H3A 119.3 .
C2 C3 H3A 119.3 .
C6 C4 C3 117.5(2) .
C6 C4 C5 121.1(3) .
C3 C4 C5 121.4(3) .
C4 C5 H5A 109.5 .
C4 C5 H5B 109.5 .
H5A C5 H5B 109.5 .
C4 C5 H5C 109.5 .
H5A C5 H5C 109.5 .
H5B C5 H5C 109.5 .
C4 C6 C7 121.3(2) .
C4 C6 H6A 119.3 .
C7 C6 H6A 119.3 .
C6 C7 C1 122.2(2) .
C6 C7 H7A 118.9 .
C1 C7 H7A 118.9 .
C9 C8 C13 115.79(18) .
C9 C8 Pt1 131.52(15) .
C13 C8 Pt1 112.59(14) .
C8 C9 C10 121.5(2) .
C8 C9 H9A 119.3 .
C10 C9 H9A 119.3 .
C11 C10 C9 121.7(2) .
C11 C10 H10A 119.2 .
C9 C10 H10A 119.2 .
C10 C11 C12 119.5(2) .
C10 C11 H11A 120.2 .
C12 C11 H11A 120.2 .
C11 C12 C13 117.96(19) .
C11 C12 C17 122.9(2) .
C13 C12 C17 119.1(2) .
C12 C13 C8 123.55(19) .
C12 C13 C14 118.50(18) .
C8 C13 C14 117.95(18) .
N1 C14 C15 122.31(19) .
N1 C14 C13 116.01(18) .
C15 C14 C13 121.68(18) .
C18 C15 C14 117.95(19) .
C18 C15 C16 124.1(2) .
C14 C15 C16 117.9(2) .
C17 C16 C15 121.2(2) .
C17 C16 H16A 119.4 .
C15 C16 H16A 119.4 .
C16 C17 C12 121.4(2) .
C16 C17 H17A 119.3 .
C12 C17 H17A 119.3 .
C19 C18 C15 119.5(2) .
C19 C18 H18A 120.3 .
C15 C18 H18A 120.3 .
C18 C19 C20 119.3(2) .
C18 C19 H19A 120.4 .
C20 C19 H19A 120.4 .
N1 C20 C19 123.2(2) .
N1 C20 H20A 118.4 .
C19 C20 H20A 118.4 .
C26 C21 C22 118.51(19) .
C26 C21 P1 117.54(16) .
C22 C21 P1 123.88(16) .
C23 C22 C21 120.4(2) .
C23 C22 H22A 119.8 .
C21 C22 H22A 119.8 .
C22 C23 C24 120.3(2) .
C22 C23 H23A 119.9 .
C24 C23 H23A 119.9 .
C25 C24 C23 119.9(2) .
C25 C24 H24A 120.1 .
C23 C24 H24A 120.1 .
C24 C25 C26 120.1(2) .
C24 C25 H25A 120.0 .
C26 C25 H25A 120.0 .
C25 C26 C21 120.9(2) .
C25 C26 H26A 119.5 .
C21 C26 H26A 119.5 .
C32 C27 C28 118.70(19) .
C32 C27 P1 123.60(16) .
C28 C27 P1 117.64(17) .
C29 C28 C27 120.9(2) .
C29 C28 H28A 119.6 .
C27 C28 H28A 119.6 .
C28 C29 C30 120.0(2) .
C28 C29 H29A 120.0 .
C30 C29 H29A 120.0 .
C31 C30 C29 119.7(2) .
C31 C30 H30A 120.1 .
C29 C30 H30A 120.1 .
C30 C31 C32 120.6(2) .
C30 C31 H31A 119.7 .
C32 C31 H31A 119.7 .
C27 C32 C31 120.0(2) .
C27 C32 H32A 120.0 .
C31 C32 H32A 120.0 .
C33 C33 P1 116.54(19) 3_667
C33 C33 H33A 108.2 3_667
P1 C33 H33A 108.2 .
C33 C33 H33B 108.2 3_667
P1 C33 H33B 108.2 .
H33A C33 H33B 107.3 .
Cl2 C34 Cl1 110.65(17) .
Cl2 C34 H34A 109.5 .
Cl1 C34 H34A 109.5 .
Cl2 C34 H34B 109.5 .
Cl1 C34 H34B 109.5 .
H34A C34 H34B 108.1 .

loop_
_geom_bond_atom_site_label_1
_geom_bond_atom_site_label_2
_geom_bond_distance
_geom_bond_site_symmetry_2
Pt1 C1 2.010(2) .
Pt1 C8 2.046(2) .
Pt1 N1 2.1318(17) .
Pt1 P1 2.3106(5) .
P1 C21 1.829(2) .
P1 C27 1.830(2) .
P1 C33 1.842(2) .
Cl1 C34 1.756(3) .
N1 C20 1.335(3) .
N1 C14 1.373(3) .
C1 C7 1.397(3) .
C1 C2 1.402(3) .
Cl2 C34 1.752(3) .
C2 C3 1.401(3) .
C2 H2A 0.9500 .
C3 C4 1.391(4) .
C3 H3A 0.9500 .
C4 C6 1.381(4) .
C4 C5 1.520(3) .
C5 H5A 0.9800 .
C5 H5B 0.9800 .
C5 H5C 0.9800 .
C6 C7 1.396(3) .
C6 H6A 0.9500 .
C7 H7A 0.9500 .
C8 C9 1.395(3) .
C8 C13 1.420(3) .
C9 C10 1.411(3) .
C9 H9A 0.9500 .
C10 C11 1.374(3) .
C10 H10A 0.9500 .
C11 C12 1.410(3) .
C11 H11A 0.9500 .
C12 C13 1.414(3) .
C12 C17 1.437(3) .
C13 C14 1.434(3) .
C14 C15 1.406(3) .
C15 C18 1.404(3) .
C15 C16 1.436(3) .
C16 C17 1.355(3) .
C16 H16A 0.9500 .
C17 H17A 0.9500 .
C18 C19 1.374(3) .
C18 H18A 0.9500 .
C19 C20 1.397(3) .
C19 H19A 0.9500 .
C20 H20A 0.9500 .
C21 C26 1.397(3) .
C21 C22 1.403(3) .
C22 C23 1.388(3) .
C22 H22A 0.9500 .
C23 C24 1.391(3) .
C23 H23A 0.9500 .
C24 C25 1.384(3) .
C24 H24A 0.9500 .
C25 C26 1.387(3) .
C25 H25A 0.9500 .
C26 H26A 0.9500 .
C27 C32 1.393(3) .
C27 C28 1.397(3) .
C28 C29 1.383(3) .
C28 H28A 0.9500 .
C29 C30 1.390(4) .
C29 H29A 0.9500 .
C30 C31 1.375(4) .
C30 H30A 0.9500 .
C31 C32 1.397(3) .
C31 H31A 0.9500 .
C32 H32A 0.9500 .
C33 C33 1.525(4) 3_667
C33 H33A 0.9900 .
C33 H33B 0.9900 .
C34 H34A 0.9900 .
C34 H34B 0.9900 .
